data_7709731
loop_
_publ_author_name
'Cesarec, Sara'
'Edgar, Fraser'
'Lai, Titan'
'White, Andrew J. P.'
'Plisson, Christophe'
'Miller, Philip'

_publ_section_title
;
 Synthesis of carbon-11 radiolabelled transition metal complexes using
 11C-dithiocarbamates
;
_journal_name_full 'Dalton Transactions'
_journal_paper_doi 10.1039/D2DT00266C
_journal_year 2022
_chemical_formula_moiety 'C32 H36 N P2 Pt S2, C H Cl3, Cl'
_chemical_formula_sum 'C33 H37 Cl4 N P2 Pt S2'
_chemical_formula_weight 910.58
_space_group_crystal_system triclinic
_space_group_IT_number 2
_space_group_name_Hall '-P 1'
_space_group_name_H-M_alt 'P -1'
_atom_sites_solution_hydrogens geom
_audit_creation_method SHELXL-2014/7
_audit_update_record
;
2021-12-21 deposited with the CCDC.	2022-03-01 downloaded from the CCDC.
;
_cell_angle_alpha 79.965(3)
_cell_angle_beta 75.841(4)
_cell_angle_gamma 83.887(3)
_cell_formula_units_Z 2
_cell_length_a 9.9905(4)
_cell_length_b 10.0596(3)
_cell_length_c 19.4585(10)
_cell_measurement_reflns_used 5477
_cell_measurement_temperature 173(2)
_cell_measurement_theta_max 27.5850
_cell_measurement_theta_min 2.7440
_cell_volume 1862.99(14)
_computing_cell_refinement 'CrysAlisPro, Agilent Technologies'
_computing_data_collection 'CrysAlisPro, Agilent Technologies'
_computing_data_reduction 'CrysAlisPro, Agilent Technologies'
_computing_molecular_graphics 'Bruker SHELXTL'
_computing_publication_material 'CIFTAB-2014 (Sheldrick, 2014)'
_computing_structure_refinement 'SHELXL-2014/7 (Sheldrick, 2014)'
_computing_structure_solution 'SHELXS-2014 (Sheldrick, 2014)'
_diffrn_ambient_temperature 173(2)
_diffrn_detector_area_resol_mean 16.0382
_diffrn_measured_fraction_theta_full 0.984
_diffrn_measured_fraction_theta_max 0.799
_diffrn_measurement_device_type 'Agilent Xcalibur 3 E'
_diffrn_measurement_method 'omega scans'
_diffrn_radiation_type MoK\a
_diffrn_radiation_wavelength 0.71073
_diffrn_reflns_av_R_equivalents 0.0226
_diffrn_reflns_av_unetI/netI 0.0548
_diffrn_reflns_Laue_measured_fraction_full 0.984
_diffrn_reflns_Laue_measured_fraction_max 0.799
_diffrn_reflns_limit_h_max 13
_diffrn_reflns_limit_h_min -12
_diffrn_reflns_limit_k_max 13
_diffrn_reflns_limit_k_min -12
_diffrn_reflns_limit_l_max 23
_diffrn_reflns_limit_l_min -18
_diffrn_reflns_number 10817
_diffrn_reflns_point_group_measured_fraction_full 0.984
_diffrn_reflns_point_group_measured_fraction_max 0.799
_diffrn_reflns_theta_full 25.242
_diffrn_reflns_theta_max 28.167
_diffrn_reflns_theta_min 2.476
_diffrn_source 'Enhance (Mo) X-ray Source'
_exptl_absorpt_coefficient_mu 4.275
_exptl_absorpt_correction_T_max 0.688
_exptl_absorpt_correction_T_min 0.562
_exptl_absorpt_correction_type analytical
_exptl_absorpt_process_details
; 
CrysAlisPro, Agilent Technologies, 
Version 1.171.37.35 (release 13-08-2014 CrysAlis171 .NET) 
(compiled Aug 13 2014,18:06:01) 
Analytical numeric absorption correction using a multifaceted crystal 
model based on expressions derived by R.C. Clark & J.S. Reid. 
(Clark, R. C. & Reid, J. S. (1995). Acta Cryst. A51, 887-897) 
Empirical absorption correction using spherical harmonics, 
implemented in SCALE3 ABSPACK scaling algorithm. 
;
_exptl_crystal_colour Colourless
_exptl_crystal_density_diffrn 1.623
_exptl_crystal_description blocks
_exptl_crystal_F_000 900
_exptl_crystal_size_max 0.19
_exptl_crystal_size_mid 0.16
_exptl_crystal_size_min 0.09
_refine_diff_density_max 0.669
_refine_diff_density_min -0.768
_refine_diff_density_rms 0.110
_refine_ls_extinction_coef 0.00087(10)
_refine_ls_extinction_expression Fc^*^=kFc[1+0.001xFc^2^\l^3^/sin(2\q)]^-1/4^
_refine_ls_extinction_method 'SHELXL-2014/7 (Sheldrick 2014'
_refine_ls_goodness_of_fit_ref 1.008
_refine_ls_hydrogen_treatment constr
_refine_ls_matrix_type full
_refine_ls_number_parameters 408
_refine_ls_number_reflns 7303
_refine_ls_number_restraints 54
_refine_ls_restrained_S_all 1.010
_refine_ls_R_factor_all 0.0372
_refine_ls_R_factor_gt 0.0298
_refine_ls_shift/su_max 0.001
_refine_ls_shift/su_mean 0.000
_refine_ls_structure_factor_coef Fsqd
_refine_ls_weighting_details 'w=1/[\s^2^(Fo^2^)+(0.0144P)^2^] where P=(Fo^2^+2Fc^2^)/3'
_refine_ls_weighting_scheme calc
_refine_ls_wR_factor_gt 0.0493
_refine_ls_wR_factor_ref 0.0515
_reflns_Friedel_coverage 0.000
_reflns_number_gt 6484
_reflns_number_total 7303
_reflns_threshold_expression 'I > 2\s(I)'
_cod_data_source_file d2dt00266c2.cif
_cod_data_source_block 9
_cod_original_cell_volume 1862.98(14)
_cod_database_code 7709731
_shelx_shelxl_version_number 2014/7
_shelx_space_group_comment
; 
The symmetry employed for this shelxl refinement is uniquely defined 
by the following loop, which should always be used as a source of 
symmetry information in preference to the above space-group names. 
They are only intended as comments. 
;

loop_
_space_group_symop_operation_xyz
'x, y, z'
'-x, -y, -z'

loop_
_atom_site_label
_atom_site_type_symbol
_atom_site_fract_x
_atom_site_fract_y
_atom_site_fract_z
_atom_site_U_iso_or_equiv
_atom_site_adp_type
_atom_site_occupancy
_atom_site_site_symmetry_order
_atom_site_calc_flag
_atom_site_refinement_flags_posn
_atom_site_refinement_flags_adp
_atom_site_refinement_flags_occupancy
_atom_site_disorder_assembly
_atom_site_disorder_group
Pt1 Pt 0.02550(2) 0.60138(2) 0.30018(2) 0.01921(6) Uani 1 1 d . . . . .
S1 S 0.04376(11) 0.71451(9) 0.39337(5) 0.0287(2) Uani 1 1 d . . . . .
C2 C -0.1030(4) 0.6359(3) 0.44335(19) 0.0256(9) Uani 1 1 d . . . . .
S3 S -0.15516(10) 0.52632(9) 0.39754(5) 0.0283(2) Uani 1 1 d . . . . .
N4 N -0.1651(3) 0.6550(3) 0.50937(16) 0.0312(8) Uani 1 1 d . . . . .
C5 C -0.1128(5) 0.7472(4) 0.5466(2) 0.0383(11) Uani 1 1 d . . . . .
H5A H -0.0121 0.7531 0.5267 0.046 Uiso 1 1 calc R U . . .
H5B H -0.1270 0.7091 0.5981 0.046 Uiso 1 1 calc R U . . .
C6 C -0.1836(5) 0.8882(4) 0.5393(2) 0.0515(13) Uani 1 1 d . . . . .
H6A H -0.1712 0.9260 0.4884 0.077 Uiso 1 1 calc R U . . .
H6B H -0.1427 0.9461 0.5632 0.077 Uiso 1 1 calc R U . . .
H6C H -0.2825 0.8837 0.5615 0.077 Uiso 1 1 calc R U . . .
C7 C -0.2906(4) 0.5863(4) 0.5480(2) 0.0388(11) Uani 1 1 d . . . . .
H7A H -0.2989 0.5799 0.6002 0.047 Uiso 1 1 calc R U . . .
H7B H -0.2809 0.4930 0.5368 0.047 Uiso 1 1 calc R U . . .
C8 C -0.4221(5) 0.6569(5) 0.5298(3) 0.0546(14) Uani 1 1 d . . . . .
H8A H -0.4186 0.6562 0.4791 0.082 Uiso 1 1 calc R U . . .
H8B H -0.4307 0.7506 0.5388 0.082 Uiso 1 1 calc R U . . .
H8C H -0.5021 0.6095 0.5596 0.082 Uiso 1 1 calc R U . . .
P9 P -0.02178(10) 0.47955(9) 0.22341(5) 0.0211(2) Uani 1 1 d . . . . .
C10 C 0.1279(4) 0.4162(3) 0.16085(19) 0.0260(9) Uani 1 1 d . . . . .
H10A H 0.1856 0.3523 0.1882 0.031 Uiso 1 1 calc R U . . .
H10B H 0.0959 0.3655 0.1293 0.031 Uiso 1 1 calc R U . . .
C11 C 0.2170(4) 0.5287(3) 0.11417(19) 0.0273(9) Uani 1 1 d . . . . .
H11A H 0.2800 0.4915 0.0732 0.033 Uiso 1 1 calc R U . . .
H11B H 0.1558 0.6017 0.0945 0.033 Uiso 1 1 calc R U . . .
C12 C 0.3028(4) 0.5889(3) 0.15465(19) 0.0239(9) Uani 1 1 d . . . . .
H12A H 0.3743 0.6421 0.1194 0.029 Uiso 1 1 calc R U . . .
H12B H 0.3511 0.5141 0.1815 0.029 Uiso 1 1 calc R U . . .
P13 P 0.20208(10) 0.69738(9) 0.21729(5) 0.0201(2) Uani 1 1 d . . . . .
C14 C -0.1075(4) 0.3294(3) 0.27012(19) 0.0223(8) Uani 1 1 d . . . . .
C15 C -0.0312(4) 0.2250(4) 0.3040(2) 0.0279(9) Uani 1 1 d . . . . .
H15A H 0.0642 0.2330 0.3008 0.033 Uiso 1 1 calc R U . . .
C16 C -0.0939(5) 0.1106(4) 0.3422(2) 0.0358(10) Uani 1 1 d . . . . .
H16A H -0.0414 0.0397 0.3649 0.043 Uiso 1 1 calc R U . . .
C17 C -0.2319(5) 0.0982(4) 0.3476(2) 0.0424(11) Uani 1 1 d . . . . .
H17A H -0.2745 0.0190 0.3741 0.051 Uiso 1 1 calc R U . . .
C18 C -0.3080(5) 0.1997(4) 0.3149(2) 0.0401(11) Uani 1 1 d . . . . .
H18A H -0.4034 0.1906 0.3187 0.048 Uiso 1 1 calc R U . . .
C19 C -0.2464(4) 0.3170(4) 0.2758(2) 0.0306(10) Uani 1 1 d . . . . .
H19A H -0.2997 0.3875 0.2534 0.037 Uiso 1 1 calc R U . . .
C20 C -0.1322(4) 0.5736(4) 0.16829(19) 0.0251(9) Uani 1 1 d . . . . .
C21 C -0.1435(5) 0.5372(5) 0.1048(3) 0.0598(15) Uani 1 1 d . . . . .
H21A H -0.0918 0.4591 0.0886 0.072 Uiso 1 1 calc R U . . .
C22 C -0.2290(6) 0.6128(6) 0.0646(3) 0.0728(17) Uani 1 1 d . . . . .
H22A H -0.2342 0.5871 0.0207 0.087 Uiso 1 1 calc R U . . .
C23 C -0.3065(5) 0.7243(5) 0.0871(3) 0.0539(14) Uani 1 1 d . . . . .
H23A H -0.3656 0.7759 0.0594 0.065 Uiso 1 1 calc R U . . .
C24 C -0.2975(5) 0.7596(4) 0.1493(3) 0.0532(14) Uani 1 1 d . . . . .
H24A H -0.3528 0.8355 0.1659 0.064 Uiso 1 1 calc R U . . .
C25 C -0.2096(4) 0.6880(4) 0.1896(2) 0.0409(11) Uani 1 1 d . . . . .
H25A H -0.2023 0.7176 0.2322 0.049 Uiso 1 1 calc R U . . .
C26 C 0.1434(4) 0.8472(3) 0.16270(19) 0.0225(8) Uani 1 1 d . . . . .
C27 C 0.1976(4) 0.8786(4) 0.0895(2) 0.0275(9) Uani 1 1 d . . . . .
H27A H 0.2700 0.8215 0.0661 0.033 Uiso 1 1 calc R U . . .
C28 C 0.1463(5) 0.9934(4) 0.0505(2) 0.0371(11) Uani 1 1 d . . . . .
H28A H 0.1821 1.0135 0.0002 0.044 Uiso 1 1 calc R U . . .
C29 C 0.0440(5) 1.0777(4) 0.0846(2) 0.0402(12) Uani 1 1 d . . . . .
H29A H 0.0098 1.1565 0.0577 0.048 Uiso 1 1 calc R U . . .
C30 C -0.0095(4) 1.0486(4) 0.1575(2) 0.0350(11) Uani 1 1 d . . . . .
H30A H -0.0791 1.1081 0.1810 0.042 Uiso 1 1 calc R U . . .
C31 C 0.0386(4) 0.9325(4) 0.1961(2) 0.0289(9) Uani 1 1 d . . . . .
H31A H -0.0005 0.9109 0.2460 0.035 Uiso 1 1 calc R U . . .
C32 C 0.3268(4) 0.7499(3) 0.25904(19) 0.0244(9) Uani 1 1 d . . . . .
C33 C 0.3342(4) 0.8842(4) 0.2659(2) 0.0313(10) Uani 1 1 d . . . . .
H33A H 0.2765 0.9531 0.2454 0.038 Uiso 1 1 calc R U . . .
C34 C 0.4246(5) 0.9175(4) 0.3022(2) 0.0415(11) Uani 1 1 d . . . . .
H34A H 0.4297 1.0095 0.3061 0.050 Uiso 1 1 calc R U . . .
C35 C 0.5083(5) 0.8185(4) 0.3331(2) 0.0461(12) Uani 1 1 d . . . . .
H35A H 0.5705 0.8422 0.3582 0.055 Uiso 1 1 calc R U . . .
C36 C 0.5006(5) 0.6845(4) 0.3270(2) 0.0431(12) Uani 1 1 d . . . . .
H36A H 0.5578 0.6161 0.3482 0.052 Uiso 1 1 calc R U . . .
C37 C 0.4108(4) 0.6495(4) 0.2907(2) 0.0301(10) Uani 1 1 d . . . . .
H37A H 0.4058 0.5573 0.2871 0.036 Uiso 1 1 calc R U . . .
Cl1 Cl 0.35218(10) 0.28887(9) 0.27773(5) 0.0323(2) Uani 1 1 d . . . . .
C50 C 0.5205(6) 0.2126(5) 0.1152(4) 0.041(2) Uani 0.827(9) 1 d D U P A 1
H50 H 0.4661 0.2435 0.1606 0.049 Uiso 0.827(9) 1 calc R U P A 1
Cl2 Cl 0.5462(3) 0.35308(19) 0.04762(17) 0.0654(11) Uani 0.827(9) 1 d D U P A 1
Cl3 Cl 0.6789(3) 0.1373(4) 0.12888(14) 0.0655(8) Uani 0.827(9) 1 d D U P A 1
Cl4 Cl 0.4265(4) 0.0987(5) 0.09164(12) 0.0894(11) Uani 0.827(9) 1 d D U P A 1
C50' C 0.518(2) 0.2182(16) 0.1250(17) 0.024(8) Uiso 0.173(9) 1 d D U P A 2
H50' H 0.4718 0.2338 0.1749 0.029 Uiso 0.173(9) 1 calc R U P A 2
Cl2' Cl 0.5858(11) 0.3680(8) 0.0763(8) 0.061(3) Uiso 0.173(9) 1 d D U P A 2
Cl3' Cl 0.6519(13) 0.0933(11) 0.1289(8) 0.056(3) Uiso 0.173(9) 1 d D U P A 2
Cl4' Cl 0.3991(9) 0.1611(12) 0.0870(6) 0.051(3) Uiso 0.173(9) 1 d D U P A 2

loop_
_atom_site_aniso_label
_atom_site_aniso_U_11
_atom_site_aniso_U_22
_atom_site_aniso_U_33
_atom_site_aniso_U_23
_atom_site_aniso_U_13
_atom_site_aniso_U_12
Pt1 0.02122(9) 0.02136(8) 0.01582(8) -0.00536(5) -0.00407(6) -0.00125(6)
S1 0.0331(6) 0.0352(5) 0.0209(5) -0.0114(4) -0.0054(4) -0.0068(5)
C2 0.031(2) 0.0266(19) 0.020(2) -0.0047(16) -0.0082(18) 0.0031(18)
S3 0.0297(6) 0.0355(5) 0.0187(5) -0.0069(4) 0.0008(4) -0.0080(5)
N4 0.033(2) 0.044(2) 0.0160(18) -0.0072(15) -0.0030(15) -0.0020(17)
C5 0.048(3) 0.051(3) 0.020(2) -0.017(2) -0.010(2) -0.001(2)
C6 0.066(4) 0.046(3) 0.045(3) -0.010(2) -0.015(3) -0.006(3)
C7 0.044(3) 0.053(3) 0.015(2) -0.005(2) 0.004(2) -0.009(2)
C8 0.038(3) 0.068(3) 0.056(3) -0.019(3) -0.001(3) -0.002(3)
P9 0.0237(5) 0.0229(5) 0.0182(5) -0.0063(4) -0.0050(4) -0.0028(4)
C10 0.030(2) 0.0243(19) 0.024(2) -0.0092(16) -0.0029(18) -0.0026(18)
C11 0.033(2) 0.029(2) 0.018(2) -0.0092(17) 0.0026(18) -0.0060(18)
C12 0.021(2) 0.0268(19) 0.023(2) -0.0070(16) -0.0007(17) -0.0028(17)
P13 0.0220(5) 0.0207(5) 0.0179(5) -0.0043(4) -0.0041(4) -0.0019(4)
C14 0.023(2) 0.0261(19) 0.020(2) -0.0105(16) -0.0031(16) -0.0042(17)
C15 0.028(2) 0.034(2) 0.027(2) -0.0082(18) -0.0115(18) -0.0068(19)
C16 0.048(3) 0.031(2) 0.031(3) 0.0009(18) -0.016(2) -0.009(2)
C17 0.050(3) 0.040(2) 0.037(3) 0.003(2) -0.010(2) -0.022(2)
C18 0.036(3) 0.048(3) 0.039(3) -0.009(2) -0.006(2) -0.017(2)
C19 0.031(2) 0.031(2) 0.029(2) -0.0014(18) -0.0068(19) -0.0042(19)
C20 0.029(2) 0.030(2) 0.019(2) -0.0018(16) -0.0074(17) -0.0082(18)
C21 0.071(4) 0.072(3) 0.051(3) -0.028(3) -0.040(3) 0.017(3)
C22 0.092(5) 0.105(4) 0.037(3) -0.018(3) -0.042(3) -0.002(4)
C23 0.051(3) 0.062(3) 0.051(3) 0.022(3) -0.031(3) -0.022(3)
C24 0.054(3) 0.045(3) 0.067(4) -0.003(3) -0.035(3) 0.011(3)
C25 0.043(3) 0.043(2) 0.043(3) -0.009(2) -0.024(2) 0.007(2)
C26 0.024(2) 0.0229(18) 0.023(2) -0.0033(16) -0.0089(17) -0.0034(17)
C27 0.029(2) 0.027(2) 0.027(2) -0.0063(17) -0.0060(18) -0.0020(18)
C28 0.052(3) 0.036(2) 0.023(2) 0.0005(19) -0.010(2) -0.007(2)
C29 0.058(3) 0.024(2) 0.044(3) 0.000(2) -0.028(2) 0.002(2)
C30 0.034(3) 0.030(2) 0.044(3) -0.011(2) -0.015(2) 0.009(2)
C31 0.030(2) 0.033(2) 0.024(2) -0.0044(18) -0.0072(18) -0.0003(19)
C32 0.026(2) 0.027(2) 0.021(2) -0.0038(16) -0.0047(17) -0.0071(18)
C33 0.033(2) 0.025(2) 0.039(3) -0.0036(18) -0.015(2) -0.0050(19)
C34 0.053(3) 0.031(2) 0.045(3) -0.006(2) -0.017(2) -0.016(2)
C35 0.057(3) 0.046(3) 0.048(3) -0.002(2) -0.031(3) -0.022(2)
C36 0.046(3) 0.045(3) 0.044(3) 0.002(2) -0.027(2) -0.009(2)
C37 0.035(3) 0.026(2) 0.032(2) -0.0009(18) -0.013(2) -0.0082(19)
Cl1 0.0363(6) 0.0309(5) 0.0261(5) -0.0029(4) -0.0051(5) 0.0055(5)
C50 0.040(4) 0.043(4) 0.031(4) -0.002(3) 0.007(3) -0.004(3)
Cl2 0.0777(17) 0.0447(10) 0.0501(15) 0.0085(8) 0.0147(12) 0.0063(10)
Cl3 0.0494(13) 0.0770(18) 0.0773(14) -0.0257(13) -0.0292(10) 0.0205(13)
Cl4 0.117(2) 0.105(2) 0.0640(13) 0.0155(14) -0.0486(13) -0.0660(19)

loop_
_atom_type_symbol
_atom_type_description
_atom_type_scat_dispersion_real
_atom_type_scat_dispersion_imag
_atom_type_scat_source
C C 0.0033 0.0016 'International Tables Vol C Tables 4.2.6.8 and 6.1.1.4'
H H 0.0000 0.0000 'International Tables Vol C Tables 4.2.6.8 and 6.1.1.4'
Cl Cl 0.1484 0.1585 'International Tables Vol C Tables 4.2.6.8 and 6.1.1.4'
N N 0.0061 0.0033 'International Tables Vol C Tables 4.2.6.8 and 6.1.1.4'
P P 0.1023 0.0942 'International Tables Vol C Tables 4.2.6.8 and 6.1.1.4'
Pt Pt -1.7033 8.3905 'International Tables Vol C Tables 4.2.6.8 and 6.1.1.4'
S S 0.1246 0.1234 'International Tables Vol C Tables 4.2.6.8 and 6.1.1.4'

loop_
_geom_angle_atom_site_label_1
_geom_angle_atom_site_label_2
_geom_angle_atom_site_label_3
_geom_angle
_geom_angle_site_symmetry_1
_geom_angle_site_symmetry_3
_geom_angle_publ_flag
P9 Pt1 P13 92.84(4) . . ?
P9 Pt1 S3 95.92(4) . . ?
P13 Pt1 S3 171.07(3) . . ?
P9 Pt1 S1 170.90(4) . . ?
P13 Pt1 S1 96.23(4) . . ?
S3 Pt1 S1 74.99(4) . . ?
C2 S1 Pt1 86.33(13) . . ?
N4 C2 S3 124.1(3) . . ?
N4 C2 S1 123.9(3) . . ?
S3 C2 S1 111.95(19) . . ?
C2 S3 Pt1 86.56(13) . . ?
C2 N4 C7 120.8(3) . . ?
C2 N4 C5 121.6(4) . . ?
C7 N4 C5 117.6(3) . . ?
N4 C5 C6 112.7(4) . . ?
N4 C7 C8 113.7(3) . . ?
C14 P9 C20 107.05(18) . . ?
C14 P9 C10 104.13(15) . . ?
C20 P9 C10 105.31(17) . . ?
C14 P9 Pt1 111.56(12) . . ?
C20 P9 Pt1 112.71(12) . . ?
C10 P9 Pt1 115.35(13) . . ?
C11 C10 P9 113.2(2) . . ?
C12 C11 C10 113.5(3) . . ?
C11 C12 P13 114.0(2) . . ?
C32 P13 C26 106.89(17) . . ?
C32 P13 C12 104.73(17) . . ?
C26 P13 C12 106.06(16) . . ?
C32 P13 Pt1 111.16(12) . . ?
C26 P13 Pt1 111.91(12) . . ?
C12 P13 Pt1 115.47(12) . . ?
C19 C14 C15 119.4(4) . . ?
C19 C14 P9 122.3(3) . . ?
C15 C14 P9 118.3(3) . . ?
C16 C15 C14 120.1(4) . . ?
C17 C16 C15 120.5(4) . . ?
C18 C17 C16 120.1(4) . . ?
C17 C18 C19 120.5(4) . . ?
C14 C19 C18 119.5(4) . . ?
C21 C20 C25 117.4(4) . . ?
C21 C20 P9 123.1(3) . . ?
C25 C20 P9 119.5(3) . . ?
C22 C21 C20 120.7(4) . . ?
C23 C22 C21 121.0(5) . . ?
C24 C23 C22 118.7(5) . . ?
C23 C24 C25 121.6(4) . . ?
C24 C25 C20 120.5(4) . . ?
C27 C26 C31 119.0(3) . . ?
C27 C26 P13 122.9(3) . . ?
C31 C26 P13 118.1(3) . . ?
C26 C27 C28 120.1(3) . . ?
C29 C28 C27 120.1(4) . . ?
C28 C29 C30 120.3(4) . . ?
C29 C30 C31 119.7(3) . . ?
C30 C31 C26 120.7(4) . . ?
C33 C32 C37 119.1(4) . . ?
C33 C32 P13 122.6(3) . . ?
C37 C32 P13 118.2(3) . . ?
C34 C33 C32 120.2(4) . . ?
C33 C34 C35 120.7(4) . . ?
C34 C35 C36 119.4(4) . . ?
C37 C36 C35 120.6(4) . . ?
C36 C37 C32 120.0(4) . . ?
Cl4 C50 Cl3 111.1(3) . . ?
Cl4 C50 Cl2 109.4(4) . . ?
Cl3 C50 Cl2 110.2(4) . . ?
Cl4' C50' Cl3' 108.4(12) . . ?
Cl4' C50' Cl2' 112.2(13) . . ?
Cl3' C50' Cl2' 109.5(12) . . ?

loop_
_geom_bond_atom_site_label_1
_geom_bond_atom_site_label_2
_geom_bond_distance
_geom_bond_site_symmetry_2
_geom_bond_publ_flag
Pt1 P9 2.2501(10) . ?
Pt1 P13 2.2526(10) . ?
Pt1 S3 2.3529(10) . ?
Pt1 S1 2.3541(10) . ?
S1 C2 1.733(4) . ?
C2 N4 1.320(4) . ?
C2 S3 1.724(4) . ?
N4 C7 1.470(5) . ?
N4 C5 1.476(5) . ?
C5 C6 1.516(5) . ?
C7 C8 1.516(6) . ?
P9 C14 1.805(4) . ?
P9 C20 1.807(4) . ?
P9 C10 1.817(3) . ?
C10 C11 1.536(5) . ?
C11 C12 1.527(5) . ?
C12 P13 1.822(3) . ?
P13 C32 1.810(4) . ?
P13 C26 1.817(4) . ?
C14 C19 1.382(5) . ?
C14 C15 1.398(5) . ?
C15 C16 1.377(5) . ?
C16 C17 1.374(6) . ?
C17 C18 1.368(6) . ?
C18 C19 1.401(5) . ?
C20 C21 1.382(5) . ?
C20 C25 1.383(5) . ?
C21 C22 1.378(7) . ?
C22 C23 1.367(6) . ?
C23 C24 1.344(6) . ?
C24 C25 1.382(6) . ?
C26 C27 1.386(5) . ?
C26 C31 1.387(5) . ?
C27 C28 1.390(5) . ?
C28 C29 1.372(5) . ?
C29 C30 1.379(5) . ?
C30 C31 1.383(5) . ?
C32 C33 1.392(5) . ?
C32 C37 1.399(5) . ?
C33 C34 1.372(5) . ?
C34 C35 1.383(6) . ?
C35 C36 1.385(5) . ?
C36 C37 1.376(5) . ?
C50 Cl4 1.740(6) . ?
C50 Cl3 1.741(6) . ?
C50 Cl2 1.748(6) . ?
C50' Cl4' 1.739(15) . ?
C50' Cl3' 1.739(15) . ?
C50' Cl2' 1.740(15) . ?
